data_4503725
loop_
_publ_author_name
'Chen, Xiao-Li'
'Zhang, Bo'
'Hu, Huai-Ming'
'Fu, Feng'
'Wu, Xing-Long'
'Qin, Ting'
'Yang, Meng-Lin'
'Xue, Gang-Lin'
'Wang, Ji-Wu'

_publ_section_title
;
 Three Novel Heterobimetallic Cd/Zn&#x2212;Na Coordination Polymers:
 Syntheses, Crystal Structure, and Luminescence
;
_journal_issue 10
_journal_name_full 'Crystal Growth &amp; Design'
_journal_page_first 3706
_journal_paper_doi 10.1021/cg8003257
_journal_volume 8
_journal_year 2008
_chemical_formula_sum 'C16 H8 Na2 O10 Zn'
_chemical_formula_weight 471.57
_chemical_name_systematic
;

 ?

;
_space_group_IT_number 2
_symmetry_cell_setting triclinic
_symmetry_space_group_name_Hall '-P 1'
_symmetry_space_group_name_H-M 'P -1'
_atom_sites_solution_hydrogens geom
_atom_sites_solution_primary direct
_atom_sites_solution_secondary difmap
_audit_creation_method SHELXL-97
_cell_angle_alpha 77.490(3)
_cell_angle_beta 76.549(3)
_cell_angle_gamma 76.164(3)
_cell_formula_units_Z 2
_cell_length_a 6.5498(17)
_cell_length_b 11.441(3)
_cell_length_c 11.598(3)
_cell_measurement_reflns_used 2917
_cell_measurement_temperature 296(2)
_cell_measurement_theta_max 27.62
_cell_measurement_theta_min 2.38
_cell_volume 808.7(4)
_computing_cell_refinement 'Bruker SMART'
_computing_data_collection 'Bruker SMART'
_computing_data_reduction 'Bruker SAINT'
_computing_molecular_graphics 'Bruker SHELXTL'
_computing_publication_material 'Bruker SHELXTL'
_computing_structure_refinement 'SHELXL-97 (Sheldrick, 1997)'
_computing_structure_solution 'SHELXS-97 (Sheldrick, 1990)'
_diffrn_ambient_temperature 296(2)
_diffrn_measured_fraction_theta_full 0.974
_diffrn_measured_fraction_theta_max 0.974
_diffrn_measurement_device_type 'CCD area detector'
_diffrn_measurement_method 'phi and omega scans'
_diffrn_radiation_monochromator graphite
_diffrn_radiation_source 'fine-focus sealed tube'
_diffrn_radiation_type MoK\a
_diffrn_radiation_wavelength 0.71073
_diffrn_reflns_av_R_equivalents 0.0133
_diffrn_reflns_av_sigmaI/netI 0.0270
_diffrn_reflns_limit_h_max 4
_diffrn_reflns_limit_h_min -7
_diffrn_reflns_limit_k_max 12
_diffrn_reflns_limit_k_min -13
_diffrn_reflns_limit_l_max 13
_diffrn_reflns_limit_l_min -13
_diffrn_reflns_number 4019
_diffrn_reflns_theta_full 25.04
_diffrn_reflns_theta_max 25.04
_diffrn_reflns_theta_min 1.86
_diffrn_standards_decay_% 0
_diffrn_standards_interval_count 0
_diffrn_standards_interval_time 0
_diffrn_standards_number 0
_exptl_absorpt_coefficient_mu 1.634
_exptl_absorpt_correction_T_max 0.853
_exptl_absorpt_correction_T_min 0.776
_exptl_absorpt_correction_type multi-scan
_exptl_absorpt_process_details sadabs
_exptl_crystal_colour colourless
_exptl_crystal_density_diffrn 1.937
_exptl_crystal_density_method 'not measured'
_exptl_crystal_description blcok
_exptl_crystal_F_000 472
_exptl_crystal_size_max 0.16
_exptl_crystal_size_mid 0.12
_exptl_crystal_size_min 0.10
_refine_diff_density_max 1.171
_refine_diff_density_min -0.831
_refine_diff_density_rms 0.161
_refine_ls_extinction_coef 0.050(4)
_refine_ls_extinction_expression Fc^*^=kFc[1+0.001xFc^2^\l^3^/sin(2\q)]^-1/4^
_refine_ls_extinction_method SHELXL
_refine_ls_goodness_of_fit_ref 1.085
_refine_ls_hydrogen_treatment constr
_refine_ls_matrix_type full
_refine_ls_number_parameters 263
_refine_ls_number_reflns 2785
_refine_ls_number_restraints 0
_refine_ls_restrained_S_all 1.085
_refine_ls_R_factor_all 0.0637
_refine_ls_R_factor_gt 0.0596
_refine_ls_shift/su_max 0.000
_refine_ls_shift/su_mean 0.000
_refine_ls_structure_factor_coef Fsqd
_refine_ls_weighting_details 'calc w=1/[\s^2^(Fo^2^)+(0.0381P)^2^+10.9138P] where P=(Fo^2^+2Fc^2^)/3'
_refine_ls_weighting_scheme calc
_refine_ls_wR_factor_gt 0.1600
_refine_ls_wR_factor_ref 0.1633
_reflns_number_gt 2590
_reflns_number_total 2785
_reflns_threshold_expression >2sigma(I)
_cod_data_source_file cg8003257_si_003.cif
_cod_data_source_block xb1795
_cod_depositor_comments
;
The following automatic conversions were performed:

'_symmetry_cell_setting' value 'Triclinic' changed to 'triclinic'
according to /home/saulius/struct/CIF-dictionaries/cif_core.dic
dictionary named 'cif_core.dic' version 2.4.1 from 2010-06-29.

Automatic conversion script
Id: cif_fix_values 1715 2011-07-08 13:25:40Z adriana 
;
_cod_original_sg_symbol_H-M P-1
_cod_database_code 4503725

loop_
_symmetry_equiv_pos_as_xyz
'x, y, z'
'-x, -y, -z'

loop_
_atom_site_label
_atom_site_type_symbol
_atom_site_fract_x
_atom_site_fract_y
_atom_site_fract_z
_atom_site_U_iso_or_equiv
_atom_site_adp_type
_atom_site_occupancy
_atom_site_symmetry_multiplicity
_atom_site_calc_flag
_atom_site_refinement_flags
Zn1 Zn 0.13940(10) 0.15553(6) 0.84159(6) 0.0127(3) Uani 1 1 d .
Na1 Na 0.1139(7) 0.6368(4) 0.9626(4) 0.0605(10) Uani 1 1 d .
Na2 Na -0.4299(6) 1.1525(3) 0.9707(3) 0.0544(10) Uani 1 1 d .
O1 O 0.3691(10) 0.2827(6) 0.8329(6) 0.0532(16) Uani 1 1 d .
O2 O 0.1944(13) 0.4412(7) 0.9199(7) 0.073(2) Uani 1 1 d .
O3 O 0.7599(11) 0.3252(7) 0.8822(6) 0.0571(17) Uani 1 1 d .
O4 O 0.9829(11) 0.3043(7) 0.7094(7) 0.0636(19) Uani 1 1 d .
O5 O 0.2933(11) 0.7507(6) 0.5184(6) 0.0543(17) Uani 1 1 d .
O6 O -0.0837(12) 0.8371(6) 0.9546(6) 0.0557(17) Uani 1 1 d .
O7 O -0.1104(10) 1.0367(5) 0.8850(6) 0.0482(15) Uani 1 1 d .
O8 O -0.5261(10) 1.0030(6) 0.8664(6) 0.0489(15) Uani 1 1 d .
O9 O -0.6251(11) 1.0628(7) 0.6911(6) 0.0590(18) Uani 1 1 d .
O10 O -0.5127(16) 1.3073(9) 1.1171(8) 0.087(3) Uani 1 1 d .
C1 C 0.3257(15) 0.3942(8) 0.8391(8) 0.044(2) Uani 1 1 d .
C2 C 0.4392(14) 0.4763(8) 0.7396(8) 0.0410(19) Uani 1 1 d .
C3 C 0.3157(14) 0.5745(8) 0.6779(8) 0.045(2) Uani 1 1 d .
H3 H 0.1672 0.5878 0.7001 0.054 Uiso 1 1 calc R
C4 C 0.4115(14) 0.6538(8) 0.5826(8) 0.043(2) Uani 1 1 d .
C5 C 0.6304(15) 0.6329(9) 0.5461(9) 0.052(2) Uani 1 1 d .
H5 H 0.6936 0.6841 0.4808 0.062 Uiso 1 1 calc R
C6 C 0.7571(15) 0.5346(9) 0.6076(8) 0.049(2) Uani 1 1 d .
H6 H 0.9053 0.5218 0.5834 0.059 Uiso 1 1 calc R
C7 C 0.6670(14) 0.4549(8) 0.7047(8) 0.0428(19) Uani 1 1 d .
C8 C 0.8095(14) 0.3548(8) 0.7710(8) 0.045(2) Uani 1 1 d .
C9 C -0.0982(13) 0.9299(8) 0.8703(8) 0.0411(19) Uani 1 1 d .
C10 C -0.0981(14) 0.9040(7) 0.7503(8) 0.0404(19) Uani 1 1 d .
C11 C 0.0918(14) 0.8408(8) 0.6922(8) 0.044(2) Uani 1 1 d .
H11 H 0.2110 0.8168 0.7287 0.053 Uiso 1 1 calc R
C12 C 0.1051(14) 0.8131(8) 0.5790(8) 0.043(2) Uani 1 1 d .
C13 C -0.0700(15) 0.8510(8) 0.5214(8) 0.049(2) Uani 1 1 d .
H13 H -0.0609 0.8335 0.4454 0.058 Uiso 1 1 calc R
C14 C -0.2556(15) 0.9147(9) 0.5795(9) 0.051(2) Uani 1 1 d .
H14 H -0.3726 0.9407 0.5412 0.061 Uiso 1 1 calc R
C15 C -0.2773(14) 0.9425(8) 0.6947(8) 0.044(2) Uani 1 1 d .
C16 C -0.4867(14) 1.0062(8) 0.7544(8) 0.0413(19) Uani 1 1 d .

loop_
_atom_site_aniso_label
_atom_site_aniso_U_11
_atom_site_aniso_U_22
_atom_site_aniso_U_33
_atom_site_aniso_U_23
_atom_site_aniso_U_13
_atom_site_aniso_U_12
Zn1 0.0095(4) 0.0119(4) 0.0159(4) -0.0031(3) -0.0030(3) 0.0006(2)
Na1 0.069(3) 0.049(2) 0.062(2) -0.0144(18) -0.009(2) -0.0082(19)
Na2 0.056(2) 0.046(2) 0.058(2) -0.0040(17) -0.0117(18) -0.0078(17)
O1 0.048(4) 0.040(3) 0.071(4) -0.005(3) -0.012(3) -0.011(3)
O2 0.074(5) 0.051(4) 0.074(5) -0.013(4) 0.022(4) -0.010(4)
O3 0.057(4) 0.065(4) 0.049(4) 0.001(3) -0.016(3) -0.016(3)
O4 0.050(4) 0.060(4) 0.070(5) -0.008(4) -0.012(4) 0.008(3)
O5 0.052(4) 0.053(4) 0.044(3) -0.005(3) -0.003(3) 0.008(3)
O6 0.076(5) 0.045(4) 0.045(4) -0.007(3) -0.016(3) -0.007(3)
O7 0.046(4) 0.039(3) 0.062(4) -0.012(3) -0.009(3) -0.012(3)
O8 0.046(4) 0.051(4) 0.048(4) -0.008(3) -0.008(3) -0.007(3)
O9 0.044(4) 0.072(5) 0.059(4) -0.024(4) -0.016(3) 0.011(3)
O10 0.097(7) 0.087(6) 0.075(6) -0.019(5) -0.017(5) -0.009(5)
C1 0.047(5) 0.034(4) 0.052(5) -0.012(4) -0.009(4) -0.006(4)
C2 0.042(5) 0.035(4) 0.044(5) -0.009(4) -0.008(4) -0.003(4)
C3 0.033(4) 0.046(5) 0.055(5) -0.015(4) -0.007(4) -0.001(4)
C4 0.044(5) 0.038(4) 0.040(5) -0.006(4) -0.006(4) 0.005(4)
C5 0.048(5) 0.047(5) 0.049(5) 0.000(4) 0.001(4) -0.006(4)
C6 0.037(5) 0.056(6) 0.048(5) -0.009(4) -0.004(4) -0.001(4)
C7 0.042(5) 0.042(5) 0.044(5) -0.008(4) -0.009(4) -0.005(4)
C8 0.043(5) 0.044(5) 0.051(5) -0.010(4) -0.008(4) -0.010(4)
C9 0.038(5) 0.036(4) 0.047(5) -0.002(4) -0.010(4) -0.005(4)
C10 0.044(5) 0.032(4) 0.044(5) -0.005(3) -0.008(4) -0.008(4)
C11 0.041(5) 0.042(5) 0.047(5) -0.001(4) -0.013(4) -0.002(4)
C12 0.046(5) 0.039(5) 0.039(5) -0.004(4) -0.005(4) 0.001(4)
C13 0.056(6) 0.046(5) 0.042(5) -0.012(4) -0.009(4) -0.001(4)
C14 0.046(5) 0.055(6) 0.051(5) -0.010(4) -0.020(4) 0.001(4)
C15 0.040(5) 0.037(4) 0.051(5) -0.007(4) -0.012(4) -0.001(4)
C16 0.043(5) 0.040(5) 0.040(5) -0.008(4) -0.009(4) -0.007(4)

loop_
_atom_type_symbol
_atom_type_description
_atom_type_scat_dispersion_real
_atom_type_scat_dispersion_imag
_atom_type_scat_source
C C 0.0033 0.0016 'International Tables Vol C Tables 4.2.6.8 and 6.1.1.4'
H H 0.0000 0.0000 'International Tables Vol C Tables 4.2.6.8 and 6.1.1.4'
O O 0.0106 0.0060 'International Tables Vol C Tables 4.2.6.8 and 6.1.1.4'
Na Na 0.0362 0.0249 'International Tables Vol C Tables 4.2.6.8 and 6.1.1.4'
Zn Zn 0.2839 1.4301 'International Tables Vol C Tables 4.2.6.8 and 6.1.1.4'

loop_
_geom_angle_atom_site_label_1
_geom_angle_atom_site_label_2
_geom_angle_atom_site_label_3
_geom_angle
_geom_angle_site_symmetry_1
_geom_angle_site_symmetry_3
O4 Zn1 O7 97.2(3) 1_455 1_545
O4 Zn1 O1 86.6(3) 1_455 .
O7 Zn1 O1 169.5(2) 1_545 .
O4 Zn1 O9 92.7(3) 1_455 1_645
O7 Zn1 O9 98.8(3) 1_545 1_645
O1 Zn1 O9 90.7(3) . 1_645
O4 Zn1 O6 123.3(3) 1_455 2_567
O7 Zn1 O6 88.6(2) 1_545 2_567
O1 Zn1 O6 81.2(3) . 2_567
O9 Zn1 O6 142.2(2) 1_645 2_567
O4 Zn1 O8 143.6(2) 1_455 1_645
O7 Zn1 O8 102.5(2) 1_545 1_645
O1 Zn1 O8 79.5(2) . 1_645
O9 Zn1 O8 54.4(2) 1_645 1_645
O6 Zn1 O8 87.8(2) 2_567 1_645
O4 Zn1 Na2 128.7(2) 1_455 1_645
O7 Zn1 Na2 133.12(18) 1_545 1_645
O1 Zn1 Na2 42.12(18) . 1_645
O9 Zn1 Na2 89.23(18) 1_645 1_645
O6 Zn1 Na2 60.3(2) 2_567 1_645
O8 Zn1 Na2 47.31(16) 1_645 1_645
O4 Zn1 Na1 82.0(2) 1_455 2_567
O7 Zn1 Na1 98.89(17) 1_545 2_567
O1 Zn1 Na1 71.88(19) . 2_567
O9 Zn1 Na1 162.0(2) 1_645 2_567
O6 Zn1 Na1 41.56(17) 2_567 2_567
O8 Zn1 Na1 123.92(16) 1_645 2_567
Na2 Zn1 Na1 80.94(10) 1_645 2_567
O4 Zn1 Na2 79.6(2) 1_455 1_545
O7 Zn1 Na2 37.13(17) 1_545 1_545
O1 Zn1 Na2 135.33(18) . 1_545
O9 Zn1 Na2 131.86(19) 1_645 1_545
O6 Zn1 Na2 71.93(19) 2_567 1_545
O8 Zn1 Na2 132.53(16) 1_645 1_545
Na2 Zn1 Na2 132.17(12) 1_645 1_545
Na1 Zn1 Na2 64.26(9) 2_567 1_545
O3 Na1 O2 119.4(3) 2_667 .
O3 Na1 O6 85.7(3) 2_667 .
O2 Na1 O6 153.8(4) . .
O3 Na1 O2 98.3(3) 2_667 2_567
O2 Na1 O2 79.0(3) . 2_567
O6 Na1 O2 90.6(3) . 2_567
O3 Na1 O10 69.1(3) 2_667 2_577
O2 Na1 O10 98.6(3) . 2_577
O6 Na1 O10 97.6(3) . 2_577
O2 Na1 O10 164.2(3) 2_567 2_577
O3 Na1 Zn1 52.4(2) 2_667 2_567
O2 Na1 Zn1 150.3(2) . 2_567
O6 Na1 Zn1 41.19(17) . 2_567
O2 Na1 Zn1 74.9(2) 2_567 2_567
O10 Na1 Zn1 102.7(2) 2_577 2_567
O3 Na1 Na1 114.0(3) 2_667 2_567
O2 Na1 Na1 40.5(2) . 2_567
O6 Na1 Na1 125.2(3) . 2_567
O2 Na1 Na1 38.52(19) 2_567 2_567
O10 Na1 Na1 137.0(3) 2_577 2_567
Zn1 Na1 Na1 112.22(17) 2_567 2_567
O3 Na1 Na2 38.81(19) 2_667 2_577
O2 Na1 Na2 135.2(3) . 2_577
O6 Na1 Na2 68.9(2) . 2_577
O2 Na1 Na2 130.9(3) 2_567 2_577
O10 Na1 Na2 42.7(2) 2_577 2_577
Zn1 Na1 Na2 60.23(9) 2_567 2_577
Na1 Na1 Na2 152.1(2) 2_567 2_577
O8 Na2 O7 91.0(3) 2_477 .
O8 Na2 O1 138.7(3) 2_477 1_465
O7 Na2 O1 115.1(3) . 1_465
O8 Na2 O3 143.9(3) 2_477 1_465
O7 Na2 O3 83.2(3) . 1_465
O1 Na2 O3 74.1(2) 1_465 1_465
O8 Na2 O8 81.3(3) 2_477 .
O7 Na2 O8 72.8(2) . .
O1 Na2 O8 77.2(2) 1_465 .
O3 Na2 O8 129.6(3) 1_465 .
O8 Na2 O10 89.6(3) 2_477 .
O7 Na2 O10 131.9(3) . .
O1 Na2 O10 94.6(3) 1_465 .
O3 Na2 O10 69.1(3) 1_465 .
O8 Na2 O10 154.2(3) . .
O8 Na2 C1 142.6(3) 2_477 1_465
O7 Na2 C1 124.8(3) . 1_465
O1 Na2 C1 21.0(2) 1_465 1_465
O3 Na2 C1 60.9(2) 1_465 1_465
O8 Na2 C1 98.1(2) . 1_465
O10 Na2 C1 74.7(3) . 1_465
O8 Na2 Zn1 100.2(2) 2_477 1_465
O7 Na2 Zn1 113.4(2) . 1_465
O1 Na2 Zn1 41.12(17) 1_465 1_465
O3 Na2 Zn1 114.8(2) 1_465 1_465
O8 Na2 Zn1 45.54(15) . 1_465
O10 Na2 Zn1 113.8(3) . 1_465
C1 Na2 Zn1 58.50(18) 1_465 1_465
O8 Na2 Zn1 112.2(2) 2_477 1_565
O7 Na2 Zn1 36.17(16) . 1_565
O1 Na2 Zn1 107.3(2) 1_465 1_565
O3 Na2 Zn1 48.86(18) 1_465 1_565
O8 Na2 Zn1 104.82(19) . 1_565
O10 Na2 Zn1 101.0(3) . 1_565
C1 Na2 Zn1 104.1(2) 1_465 1_565
Zn1 Na2 Zn1 132.17(12) 1_465 1_565
O8 Na2 Na2 43.14(18) 2_477 2_477
O7 Na2 Na2 78.8(2) . 2_477
O1 Na2 Na2 108.4(2) 1_465 2_477
O3 Na2 Na2 161.1(3) 1_465 2_477
O8 Na2 Na2 38.17(16) . 2_477
O10 Na2 Na2 128.2(3) . 2_477
C1 Na2 Na2 126.4(2) 1_465 2_477
Zn1 Na2 Na2 68.08(12) 1_465 2_477
Zn1 Na2 Na2 114.41(15) 1_565 2_477
O8 Na2 Na1 109.3(2) 2_477 2_577
O7 Na2 Na1 89.5(2) . 2_577
O1 Na2 Na1 102.7(2) 1_465 2_577
O3 Na2 Na1 35.44(17) 1_465 2_577
O8 Na2 Na1 159.8(2) . 2_577
O10 Na2 Na1 45.7(2) . 2_577
C1 Na2 Na1 83.92(19) 1_465 2_577
Zn1 Na2 Na1 142.29(13) 1_465 2_577
Zn1 Na2 Na1 55.51(8) 1_565 2_577
Na2 Na2 Na1 148.81(18) 2_477 2_577
C1 O1 Zn1 128.8(6) . .
C1 O1 Na2 116.7(6) . 1_645
Zn1 O1 Na2 96.8(3) . 1_645
C1 O2 Na1 131.5(6) . .
C1 O2 Na1 125.4(7) . 2_567
Na1 O2 Na1 101.0(3) . 2_567
C8 O3 Na1 131.6(6) . 2_667
C8 O3 Na2 120.5(6) . 1_645
Na1 O3 Na2 105.7(3) 2_667 1_645
C8 O4 Zn1 105.2(6) . 1_655
C4 O5 C12 118.4(7) . .
C9 O6 Zn1 125.4(6) . 2_567
C9 O6 Na1 133.4(6) . .
Zn1 O6 Na1 97.2(3) 2_567 .
C9 O7 Zn1 131.6(6) . 1_565
C9 O7 Na2 121.7(6) . .
Zn1 O7 Na2 106.7(3) 1_565 .
C16 O8 Na2 133.1(6) . 2_477
C16 O8 Zn1 87.9(5) . 1_465
Na2 O8 Zn1 113.9(3) 2_477 1_465
C16 O8 Na2 124.5(6) . .
Na2 O8 Na2 98.7(3) 2_477 .
Zn1 O8 Na2 87.1(2) 1_465 .
C16 O9 Zn1 96.0(5) . 1_465
Na2 O10 Na1 91.6(3) . 2_577
O2 C1 O1 125.0(9) . .
O2 C1 C2 117.9(8) . .
O1 C1 C2 117.1(8) . .
O2 C1 Na2 105.0(6) . 1_645
O1 C1 Na2 42.3(5) . 1_645
C2 C1 Na2 121.9(6) . 1_645
C3 C2 C7 119.7(8) . .
C3 C2 C1 117.8(8) . .
C7 C2 C1 122.5(8) . .
C2 C3 C4 120.8(8) . .
C2 C3 H3 119.6 . .
C4 C3 H3 119.6 . .
O5 C4 C5 117.5(8) . .
O5 C4 C3 122.2(8) . .
C5 C4 C3 120.3(8) . .
C4 C5 C6 119.6(9) . .
C4 C5 H5 120.2 . .
C6 C5 H5 120.2 . .
C5 C6 C7 121.6(9) . .
C5 C6 H6 119.2 . .
C7 C6 H6 119.2 . .
C6 C7 C2 118.0(8) . .
C6 C7 C8 119.5(8) . .
C2 C7 C8 122.4(8) . .
O3 C8 O4 122.7(9) . .
O3 C8 C7 120.3(8) . .
O4 C8 C7 117.0(8) . .
O7 C9 O6 123.6(8) . .
O7 C9 C10 120.6(8) . .
O6 C9 C10 115.7(7) . .
C11 C10 C15 120.2(8) . .
C11 C10 C9 116.7(8) . .
C15 C10 C9 123.1(8) . .
C10 C11 C12 120.2(8) . .
C10 C11 H11 119.9 . .
C12 C11 H11 119.9 . .
O5 C12 C13 117.7(8) . .
O5 C12 C11 121.5(8) . .
C13 C12 C11 120.8(8) . .
C14 C13 C12 118.2(8) . .
C14 C13 H13 120.9 . .
C12 C13 H13 120.9 . .
C13 C14 C15 122.9(9) . .
C13 C14 H14 118.6 . .
C15 C14 H14 118.6 . .
C10 C15 C14 117.7(8) . .
C10 C15 C16 122.5(8) . .
C14 C15 C16 119.7(8) . .
O8 C16 O9 120.9(8) . .
O8 C16 C15 120.2(8) . .
O9 C16 C15 118.9(8) . .

loop_
_geom_bond_atom_site_label_1
_geom_bond_atom_site_label_2
_geom_bond_distance
_geom_bond_site_symmetry_2
Zn1 O4 2.250(7) 1_455
Zn1 O7 2.272(6) 1_545
Zn1 O1 2.303(6) .
Zn1 O9 2.306(7) 1_645
Zn1 O6 2.324(6) 2_567
Zn1 O8 2.485(6) 1_645
Zn1 Na2 3.478(4) 1_645
Zn1 Na1 3.500(4) 2_567
Zn1 Na2 3.687(4) 1_545
Na1 O3 2.305(8) 2_667
Na1 O2 2.308(8) .
Na1 O6 2.341(8) .
Na1 O2 2.405(9) 2_567
Na1 O10 2.740(11) 2_577
Na1 Zn1 3.500(4) 2_567
Na1 Na1 3.638(8) 2_567
Na1 Na2 3.826(6) 2_577
Na2 O8 2.313(7) 2_477
Na2 O7 2.323(7) .
Na2 O1 2.349(8) 1_465
Na2 O3 2.491(8) 1_465
Na2 O8 2.559(8) .
Na2 O10 2.595(10) .
Na2 C1 3.120(10) 1_465
Na2 Zn1 3.478(4) 1_465
Na2 Zn1 3.687(4) 1_565
Na2 Na2 3.700(8) 2_477
Na2 Na1 3.826(6) 2_577
O1 C1 1.253(10) .
O1 Na2 2.349(8) 1_645
O2 C1 1.237(11) .
O2 Na1 2.405(9) 2_567
O3 C8 1.246(11) .
O3 Na1 2.305(8) 2_667
O3 Na2 2.491(8) 1_645
O4 C8 1.274(11) .
O4 Zn1 2.250(7) 1_655
O5 C4 1.372(10) .
O5 C12 1.384(10) .
O6 C9 1.279(10) .
O6 Zn1 2.324(6) 2_567
O7 C9 1.251(10) .
O7 Zn1 2.272(6) 1_565
O8 C16 1.259(10) .
O8 Na2 2.313(7) 2_477
O8 Zn1 2.485(6) 1_465
O9 C16 1.266(11) .
O9 Zn1 2.306(7) 1_465
O10 Na1 2.740(11) 2_577
C1 C2 1.494(12) .
C1 Na2 3.120(10) 1_645
C2 C3 1.384(12) .
C2 C7 1.427(12) .
C3 C4 1.398(13) .
C3 H3 0.9300 .
C4 C5 1.375(13) .
C5 C6 1.394(13) .
C5 H5 0.9300 .
C6 C7 1.397(13) .
C6 H6 0.9300 .
C7 C8 1.489(12) .
C9 C10 1.485(12) .
C10 C11 1.384(12) .
C10 C15 1.403(12) .
C11 C12 1.395(13) .
C11 H11 0.9300 .
C12 C13 1.394(13) .
C13 C14 1.368(13) .
C13 H13 0.9300 .
C14 C15 1.408(13) .
C14 H14 0.9300 .
C15 C16 1.480(12) .

loop_
_geom_torsion_atom_site_label_1
_geom_torsion_atom_site_label_2
_geom_torsion_atom_site_label_3
_geom_torsion_atom_site_label_4
_geom_torsion
_geom_torsion_site_symmetry_1
_geom_torsion_site_symmetry_4
O4 Zn1 O1 C1 46.7(8) 1_455 .
O7 Zn1 O1 C1 -64.7(16) 1_545 .
O9 Zn1 O1 C1 139.4(8) 1_645 .
O6 Zn1 O1 C1 -77.7(8) 2_567 .
O8 Zn1 O1 C1 -167.1(8) 1_645 .
Na2 Zn1 O1 C1 -132.6(9) 1_645 .
Na1 Zn1 O1 C1 -36.0(8) 2_567 .
Na2 Zn1 O1 C1 -24.8(9) 1_545 .
O4 Zn1 O1 Na2 179.2(3) 1_455 1_645
O7 Zn1 O1 Na2 67.9(13) 1_545 1_645
O9 Zn1 O1 Na2 -88.1(3) 1_645 1_645
O6 Zn1 O1 Na2 54.8(3) 2_567 1_645
O8 Zn1 O1 Na2 -34.5(2) 1_645 1_645
Na1 Zn1 O1 Na2 96.6(2) 2_567 1_645
Na2 Zn1 O1 Na2 107.8(3) 1_545 1_645
O3 Na1 O2 C1 -103.0(10) 2_667 .
O6 Na1 O2 C1 95.4(12) . .
O2 Na1 O2 C1 163.7(12) 2_567 .
O10 Na1 O2 C1 -32.2(10) 2_577 .
Zn1 Na1 O2 C1 -167.7(7) 2_567 .
Na1 Na1 O2 C1 163.7(12) 2_567 .
Na2 Na1 O2 C1 -57.6(11) 2_577 .
O3 Na1 O2 Na1 93.3(4) 2_667 2_567
O6 Na1 O2 Na1 -68.3(8) . 2_567
O2 Na1 O2 Na1 0.0 2_567 2_567
O10 Na1 O2 Na1 164.2(4) 2_577 2_567
Zn1 Na1 O2 Na1 28.6(7) 2_567 2_567
Na2 Na1 O2 Na1 138.7(3) 2_577 2_567
O3 Na1 O6 C9 125.2(8) 2_667 .
O2 Na1 O6 C9 -70.9(12) . .
O2 Na1 O6 C9 -136.6(8) 2_567 .
O10 Na1 O6 C9 56.9(9) 2_577 .
Zn1 Na1 O6 C9 157.5(10) 2_567 .
Na1 Na1 O6 C9 -118.4(8) 2_567 .
Na2 Na1 O6 C9 89.1(8) 2_577 .
O3 Na1 O6 Zn1 -32.4(3) 2_667 2_567
O2 Na1 O6 Zn1 131.6(6) . 2_567
O2 Na1 O6 Zn1 65.9(3) 2_567 2_567
O10 Na1 O6 Zn1 -100.7(3) 2_577 2_567
Na1 Na1 O6 Zn1 84.1(3) 2_567 2_567
Na2 Na1 O6 Zn1 -68.4(2) 2_577 2_567
O8 Na2 O7 C9 51.9(7) 2_477 .
O1 Na2 O7 C9 -95.0(7) 1_465 .
O3 Na2 O7 C9 -163.8(7) 1_465 .
O8 Na2 O7 C9 -28.6(7) . .
O10 Na2 O7 C9 142.3(7) . .
C1 Na2 O7 C9 -116.6(7) 1_465 .
Zn1 Na2 O7 C9 -49.7(7) 1_465 .
Zn1 Na2 O7 C9 179.9(8) 1_565 .
Na2 Na2 O7 C9 10.3(7) 2_477 .
Na1 Na2 O7 C9 161.2(7) 2_577 .
O8 Na2 O7 Zn1 -128.0(3) 2_477 1_565
O1 Na2 O7 Zn1 85.1(3) 1_465 1_565
O3 Na2 O7 Zn1 16.3(3) 1_465 1_565
O8 Na2 O7 Zn1 151.4(3) . 1_565
O10 Na2 O7 Zn1 -37.6(5) . 1_565
C1 Na2 O7 Zn1 63.5(4) 1_465 1_565
Zn1 Na2 O7 Zn1 130.4(2) 1_465 1_565
Na2 Na2 O7 Zn1 -169.6(3) 2_477 1_565
Na1 Na2 O7 Zn1 -18.7(2) 2_577 1_565
O8 Na2 O8 C16 -160.8(8) 2_477 .
O7 Na2 O8 C16 -67.0(7) . .
O1 Na2 O8 C16 54.8(7) 1_465 .
O3 Na2 O8 C16 -1.6(8) 1_465 .
O10 Na2 O8 C16 128.6(8) . .
C1 Na2 O8 C16 57.0(7) 1_465 .
Zn1 Na2 O8 C16 85.5(7) 1_465 .
Zn1 Na2 O8 C16 -50.0(7) 1_565 .
Na2 Na2 O8 C16 -160.8(8) 2_477 .
Na1 Na2 O8 C16 -37.3(10) 2_577 .
O8 Na2 O8 Na2 0.0 2_477 2_477
O7 Na2 O8 Na2 93.8(3) . 2_477
O1 Na2 O8 Na2 -144.5(3) 1_465 2_477
O3 Na2 O8 Na2 159.2(3) 1_465 2_477
O10 Na2 O8 Na2 -70.6(7) . 2_477
C1 Na2 O8 Na2 -142.2(3) 1_465 2_477
Zn1 Na2 O8 Na2 -113.7(3) 1_465 2_477
Zn1 Na2 O8 Na2 110.8(2) 1_565 2_477
Na1 Na2 O8 Na2 123.4(6) 2_577 2_477
O8 Na2 O8 Zn1 113.7(3) 2_477 1_465
O7 Na2 O8 Zn1 -152.5(3) . 1_465
O1 Na2 O8 Zn1 -30.8(2) 1_465 1_465
O3 Na2 O8 Zn1 -87.1(3) 1_465 1_465
O10 Na2 O8 Zn1 43.1(7) . 1_465
C1 Na2 O8 Zn1 -28.5(2) 1_465 1_465
Zn1 Na2 O8 Zn1 -135.50(15) 1_565 1_465
Na2 Na2 O8 Zn1 113.7(3) 2_477 1_465
Na1 Na2 O8 Zn1 -122.9(5) 2_577 1_465
O8 Na2 O10 Na1 117.9(3) 2_477 2_577
O7 Na2 O10 Na1 26.9(5) . 2_577
O1 Na2 O10 Na1 -103.3(3) 1_465 2_577
O3 Na2 O10 Na1 -32.3(2) 1_465 2_577
O8 Na2 O10 Na1 -173.3(5) . 2_577
C1 Na2 O10 Na1 -96.5(3) 1_465 2_577
Zn1 Na2 O10 Na1 -141.1(2) 1_465 2_577
Zn1 Na2 O10 Na1 5.3(3) 1_565 2_577
Na2 Na2 O10 Na1 138.9(3) 2_477 2_577
Na1 O2 C1 O1 172.3(7) . .
Na1 O2 C1 O1 -27.5(14) 2_567 .
Na1 O2 C1 C2 -8.8(14) . .
Na1 O2 C1 C2 151.3(7) 2_567 .
Na1 O2 C1 Na2 130.7(7) . 1_645
Na1 O2 C1 Na2 -69.1(8) 2_567 1_645
Zn1 O1 C1 O2 52.6(14) . .
Na2 O1 C1 O2 -72.4(11) 1_645 .
Zn1 O1 C1 C2 -126.3(7) . .
Na2 O1 C1 C2 108.7(8) 1_645 .
Zn1 O1 C1 Na2 125.0(9) . 1_645
O2 C1 C2 C3 -54.4(12) . .
O1 C1 C2 C3 124.5(9) . .
Na2 C1 C2 C3 173.2(6) 1_645 .
O2 C1 C2 C7 127.4(10) . .
O1 C1 C2 C7 -53.7(12) . .
Na2 C1 C2 C7 -5.1(11) 1_645 .
C7 C2 C3 C4 -0.7(13) . .
C1 C2 C3 C4 -179.0(8) . .
C12 O5 C4 C5 -147.2(9) . .
C12 O5 C4 C3 35.9(13) . .
C2 C3 C4 O5 178.9(8) . .
C2 C3 C4 C5 2.1(14) . .
O5 C4 C5 C6 -179.3(8) . .
C3 C4 C5 C6 -2.3(15) . .
C4 C5 C6 C7 1.1(15) . .
C5 C6 C7 C2 0.3(14) . .
C5 C6 C7 C8 -177.1(9) . .
C3 C2 C7 C6 -0.5(13) . .
C1 C2 C7 C6 177.7(8) . .
C3 C2 C7 C8 176.9(8) . .
C1 C2 C7 C8 -5.0(13) . .
Na1 O3 C8 O4 74.3(12) 2_667 .
Na2 O3 C8 O4 -86.1(10) 1_645 .
Na1 O3 C8 C7 -104.2(9) 2_667 .
Na2 O3 C8 C7 95.4(9) 1_645 .
Zn1 O4 C8 O3 3.8(11) 1_655 .
Zn1 O4 C8 C7 -177.7(6) 1_655 .
C6 C7 C8 O3 142.6(9) . .
C2 C7 C8 O3 -34.6(13) . .
C6 C7 C8 O4 -35.9(13) . .
C2 C7 C8 O4 146.8(9) . .
Zn1 O7 C9 O6 100.5(10) 1_565 .
Na2 O7 C9 O6 -79.4(10) . .
Zn1 O7 C9 C10 -78.9(10) 1_565 .
Na2 O7 C9 C10 101.2(8) . .
Zn1 O6 C9 O7 12.1(13) 2_567 .
Na1 O6 C9 O7 -140.2(7) . .
Zn1 O6 C9 C10 -168.4(6) 2_567 .
Na1 O6 C9 C10 39.3(12) . .
O7 C9 C10 C11 110.5(10) . .
O6 C9 C10 C11 -69.0(11) . .
O7 C9 C10 C15 -68.2(12) . .
O6 C9 C10 C15 112.3(10) . .
C15 C10 C11 C12 -1.2(13) . .
C9 C10 C11 C12 -179.9(8) . .
C4 O5 C12 C13 -140.3(9) . .
C4 O5 C12 C11 41.7(12) . .
C10 C11 C12 O5 179.6(8) . .
C10 C11 C12 C13 1.6(14) . .
O5 C12 C13 C14 -178.8(8) . .
C11 C12 C13 C14 -0.8(14) . .
C12 C13 C14 C15 -0.5(15) . .
C11 C10 C15 C14 -0.1(13) . .
C9 C10 C15 C14 178.6(8) . .
C11 C10 C15 C16 177.6(8) . .
C9 C10 C15 C16 -3.8(13) . .
C13 C14 C15 C10 0.9(14) . .
C13 C14 C15 C16 -176.8(9) . .
Na2 O8 C16 O9 112.8(9) 2_477 .
Zn1 O8 C16 O9 -8.6(9) 1_465 .
Na2 O8 C16 O9 -93.7(9) . .
Na2 O8 C16 C15 -66.7(11) 2_477 .
Zn1 O8 C16 C15 171.9(7) 1_465 .
Na2 O8 C16 C15 86.8(9) . .
Zn1 O9 C16 O8 9.3(9) 1_465 .
Zn1 O9 C16 C15 -171.2(7) 1_465 .
C10 C15 C16 O8 -16.7(13) . .
C14 C15 C16 O8 161.0(9) . .
C10 C15 C16 O9 163.8(8) . .
C14 C15 C16 O9 -18.6(13) . .
